data_7020501
loop_
_publ_author_name
'Armstrong, Jennifer A.'
'Williams, Edward R.'
'Weller, Mark T.'

_publ_section_title
;
 Cobalt(ii) fluorophosphate frameworks.
;
_journal_issue 46
_journal_name_full 'Dalton transactions (Cambridge, England : 2003)'
_journal_page_first 14180
_journal_page_last 14187
_journal_paper_doi 10.1039/c2dt31734f
_journal_volume 41
_journal_year 2012
_chemical_formula_sum 'C H5 Co F2 N O3 P'
_chemical_formula_weight 206.96
_space_group_IT_number 15
_symmetry_cell_setting monoclinic
_symmetry_space_group_name_Hall '-C 2yc'
_symmetry_space_group_name_H-M 'C 1 2/c 1'
_atom_sites_solution_hydrogens geom
_atom_sites_solution_primary direct
_atom_sites_solution_secondary difmap
_audit_creation_method SHELXL-97
_audit_update_record
;
2012-06-29 # Formatted by publCIF
;
_cell_angle_alpha 90.00
_cell_angle_beta 93.148(10)
_cell_angle_gamma 90.00
_cell_formula_units_Z 8
_cell_length_a 5.562(4)
_cell_length_b 17.125(12)
_cell_length_c 11.627(8)
_cell_measurement_reflns_used 1274
_cell_measurement_temperature 100(2)
_cell_measurement_theta_max 27.5
_cell_measurement_theta_min 3.0
_cell_volume 1105.8(13)
_computing_structure_refinement 'SHELXL-97 (Sheldrick, 2008)'
_diffrn_ambient_temperature 100
_diffrn_detector CCD
_diffrn_detector_area_resol_mean 28.5714
_diffrn_measured_fraction_theta_full 0.988
_diffrn_measured_fraction_theta_max 0.988
_diffrn_measurement_details
;
scan:
    Number of images: 134
               Slice: -110.0000 - 24.0000
         Image width: 1.0000
            Exp time: 20.0000
       Rotation axis: Omega
               Omega: 0.0000
               Kappa: -15.0000
                 Phi: 270.0000
                 XTD: 44.9786
              2theta: -20.0593
scan:
    Number of images: 98
               Slice: -58.0000 - 40.0000
         Image width: 1.0000
            Exp time: 20.0000
       Rotation axis: Omega
               Omega: 0.0000
               Kappa: 70.0000
                 Phi: 45.0000
                 XTD: 44.9786
              2theta: -20.0593

;
_diffrn_measurement_device
;
AFC12 (Right): Kappa 3 circle
;
_diffrn_measurement_device_type
;
Rigaku Saturn724+ (2x2 bin mode)
;
_diffrn_measurement_method 'profile data from \w-scans'
_diffrn_measurement_specimen_support Mitegen
_diffrn_orient_matrix_type d*Trek
_diffrn_orient_matrix_UB_11 -0.165402
_diffrn_orient_matrix_UB_12 -0.046814
_diffrn_orient_matrix_UB_13 0.053561
_diffrn_orient_matrix_UB_21 0.011156
_diffrn_orient_matrix_UB_22 0.021416
_diffrn_orient_matrix_UB_23 0.053169
_diffrn_orient_matrix_UB_31 -0.034090
_diffrn_orient_matrix_UB_32 0.075598
_diffrn_orient_matrix_UB_33 -0.023298
_diffrn_radiation_monochromator Confocal
_diffrn_radiation_type 'Mo K\a'
_diffrn_radiation_wavelength 0.71075
_diffrn_reflns_av_R_equivalents 0.045
_diffrn_reflns_av_unetI/netI 0.064
_diffrn_reflns_limit_h_max 7
_diffrn_reflns_limit_h_min -6
_diffrn_reflns_limit_k_max 22
_diffrn_reflns_limit_k_min -22
_diffrn_reflns_limit_l_max 15
_diffrn_reflns_limit_l_min -10
_diffrn_reflns_number 2998
_diffrn_reflns_theta_full 27.5
_diffrn_reflns_theta_max 27.5
_diffrn_reflns_theta_min 3.0
_diffrn_source 'Rotating Anode'
_diffrn_source_current 55.0
_diffrn_source_power 2.5
_diffrn_source_voltage 45.0
_exptl_absorpt_coefficient_mu 3.367
_exptl_absorpt_correction_T_max 0.9752
_exptl_absorpt_correction_T_min 0.9752
_exptl_absorpt_correction_type multi-scan
_exptl_crystal_colour purple
_exptl_crystal_density_diffrn 2.486
_exptl_crystal_density_method 'not measured'
_exptl_crystal_description plate
_exptl_crystal_F_000 648
_exptl_crystal_size_max 0.01
_exptl_crystal_size_mid 0.01
_exptl_crystal_size_min 0.01
_refine_diff_density_max 1.142
_refine_diff_density_min -1.690
_refine_diff_density_rms 0.446
_refine_ls_extinction_method none
_refine_ls_goodness_of_fit_ref 1.113
_refine_ls_hydrogen_treatment mixed
_refine_ls_matrix_type full
_refine_ls_number_parameters 83
_refine_ls_number_reflns 1268
_refine_ls_number_restraints 0
_refine_ls_restrained_S_all 1.113
_refine_ls_R_factor_all 0.0837
_refine_ls_R_factor_gt 0.0636
_refine_ls_shift/su_max 0.000
_refine_ls_shift/su_mean 0.000
_refine_ls_structure_factor_coef Fsqd
_refine_ls_weighting_details 'calc w=1/[\s^2^(Fo^2^)+(0.0903P)^2^+4.6444P] where P=(Fo^2^+2Fc^2^)/3'
_refine_ls_weighting_scheme calc
_refine_ls_wR_factor_gt 0.1537
_refine_ls_wR_factor_ref 0.1835
_reflns_number_gt 1060
_reflns_number_total 1268
_reflns_threshold_expression >2\s(I)
_cod_data_source_file c2dt31734f_7.cif
_cod_data_source_block 969_c2_c
_cod_original_cell_volume 1105.8(14)
_cod_original_sg_symbol_H-M C2/c
_cod_database_code 7020501

loop_
_symmetry_equiv_pos_as_xyz
'x, y, z'
'-x, y, -z+1/2'
'x+1/2, y+1/2, z'
'-x+1/2, y+1/2, -z+1/2'
'-x, -y, -z'
'x, -y, z-1/2'
'-x+1/2, -y+1/2, -z'
'x+1/2, -y+1/2, z-1/2'

loop_
_atom_site_label
_atom_site_type_symbol
_atom_site_fract_x
_atom_site_fract_y
_atom_site_fract_z
_atom_site_U_iso_or_equiv
_atom_site_adp_type
_atom_site_occupancy
_atom_site_symmetry_multiplicity
_atom_site_calc_flag
_atom_site_refinement_flags
F1 F 0.0000 0.1106(3) 0.7500 0.0095(11) Uani 1 2 d S
F2 F -0.2642(7) -0.1581(2) 0.8441(4) 0.0135(9) Uani 1 1 d .
O3 O -0.1424(8) -0.0205(3) 0.8443(4) 0.0089(10) Uani 1 1 d .
F4 F 0.5000 0.0866(3) 0.7500 0.0075(11) Uani 1 2 d S
O5 O 0.4324(8) -0.0599(3) 0.8854(4) 0.0108(10) Uani 1 1 d .
O6 O 0.2289(8) 0.0929(3) 0.9721(4) 0.0085(10) Uani 1 1 d .
N2 N 0.2501(9) 0.8504(3) 0.0640(5) 0.0092(12) Uani 1 1 d .
H2A H 0.3189 0.8693 0.1291 0.014 Uiso 1 1 calc R
H2B H 0.0912 0.8566 0.0644 0.014 Uiso 1 1 calc R
H2C H 0.3056 0.8760 0.0043 0.014 Uiso 1 1 calc R
C1 C 0.3070(13) 0.7668(4) 0.0543(6) 0.0134(15) Uani 1 1 d .
H1A H 0.2490 0.7391 0.1201 0.016 Uiso 1 1 calc R
H1B H 0.4802 0.7601 0.0548 0.016 Uiso 1 1 calc R
Co1 Co 0.21814(15) 0.02778(5) 0.82268(8) 0.0075(3) Uani 1 1 d .
P2 P -0.3020(3) -0.07674(10) 0.90353(15) 0.0075(4) Uani 1 1 d .

loop_
_atom_site_aniso_label
_atom_site_aniso_U_11
_atom_site_aniso_U_22
_atom_site_aniso_U_33
_atom_site_aniso_U_23
_atom_site_aniso_U_13
_atom_site_aniso_U_12
F1 0.009(3) 0.011(3) 0.009(3) 0.000 0.003(2) 0.000
F2 0.015(2) 0.0130(19) 0.013(2) -0.0023(17) 0.0041(16) 0.0031(16)
O3 0.005(2) 0.012(2) 0.010(2) 0.0038(19) 0.0041(18) -0.0022(18)
F4 0.007(3) 0.011(2) 0.005(2) 0.000 0.002(2) 0.000
O5 0.007(2) 0.013(2) 0.012(2) 0.003(2) 0.0034(18) -0.0007(19)
O6 0.009(2) 0.015(2) 0.002(2) -0.0008(18) 0.0025(18) 0.0008(19)
N2 0.005(3) 0.012(3) 0.011(3) -0.002(2) 0.004(2) -0.003(2)
C1 0.019(4) 0.007(3) 0.015(4) 0.002(3) 0.006(3) 0.004(3)
Co1 0.0057(5) 0.0113(5) 0.0059(5) 0.0002(4) 0.0038(3) 0.0005(3)
P2 0.0053(8) 0.0107(8) 0.0068(8) 0.0013(7) 0.0025(6) -0.0004(6)

loop_
_atom_type_symbol
_atom_type_description
_atom_type_scat_dispersion_real
_atom_type_scat_dispersion_imag
_atom_type_scat_source
C C 0.0033 0.0016 'International Tables Vol C Tables 4.2.6.8 and 6.1.1.4'
H H 0.0000 0.0000 'International Tables Vol C Tables 4.2.6.8 and 6.1.1.4'
N N 0.0061 0.0033 'International Tables Vol C Tables 4.2.6.8 and 6.1.1.4'
O O 0.0106 0.0060 'International Tables Vol C Tables 4.2.6.8 and 6.1.1.4'
F F 0.0171 0.0103 'International Tables Vol C Tables 4.2.6.8 and 6.1.1.4'
P P 0.1023 0.0942 'International Tables Vol C Tables 4.2.6.8 and 6.1.1.4'
Co Co 0.3494 0.9721 'International Tables Vol C Tables 4.2.6.8 and 6.1.1.4'

loop_
_geom_angle_atom_site_label_1
_geom_angle_atom_site_label_2
_geom_angle_atom_site_label_3
_geom_angle
_geom_angle_site_symmetry_1
_geom_angle_site_symmetry_3
Co1 F1 Co1 90.9(2) 2_556 .
P2 O3 Co1 125.0(3) . 2_556
P2 O3 Co1 149.3(3) . .
Co1 O3 Co1 83.44(17) 2_556 .
Co1 F4 Co1 122.1(3) 2_656 .
P2 O5 Co1 138.0(3) 1_655 .
P2 O6 Co1 134.7(3) 5_557 .
C1 N2 H2A 109.5 . .
C1 N2 H2B 109.5 . .
H2A N2 H2B 109.5 . .
C1 N2 H2C 109.5 . .
H2A N2 H2C 109.5 . .
H2B N2 H2C 109.5 . .
N2 C1 C1 110.8(7) . 7_565
N2 C1 H1A 109.5 . .
C1 C1 H1A 109.5 7_565 .
N2 C1 H1B 109.5 . .
C1 C1 H1B 109.5 7_565 .
H1A C1 H1B 108.1 . .
F1 Co1 O5 175.94(17) . .
F1 Co1 O6 87.82(15) . .
O5 Co1 O6 96.20(19) . .
F1 Co1 F4 86.50(13) . .
O5 Co1 F4 93.66(18) . .
O6 Co1 F4 95.31(16) . .
F1 Co1 O3 78.87(15) . 2_556
O5 Co1 O3 97.09(19) . 2_556
O6 Co1 O3 166.51(18) . 2_556
F4 Co1 O3 86.19(15) . 2_556
F1 Co1 O3 77.35(16) . .
O5 Co1 O3 101.66(19) . .
O6 Co1 O3 95.25(18) . .
F4 Co1 O3 160.31(13) . .
O3 Co1 O3 79.8(2) 2_556 .
F1 Co1 Co1 44.56(11) . 2_556
O5 Co1 Co1 132.11(14) . 2_556
O6 Co1 Co1 118.62(13) . 2_556
F4 Co1 Co1 113.01(7) . 2_556
O3 Co1 Co1 49.25(13) 2_556 2_556
O3 Co1 Co1 47.32(13) . 2_556
O3 P2 O6 115.0(3) . 5_557
O3 P2 O5 114.4(3) . 1_455
O6 P2 O5 112.3(3) 5_557 1_455
O3 P2 F2 105.6(3) . .
O6 P2 F2 102.9(3) 5_557 .
O5 P2 F2 105.1(3) 1_455 .

loop_
_geom_bond_atom_site_label_1
_geom_bond_atom_site_label_2
_geom_bond_distance
_geom_bond_site_symmetry_2
F1 Co1 2.021(4) 2_556
F1 Co1 2.021(4) .
F2 P2 1.574(4) .
O3 P2 1.503(5) .
O3 Co1 2.131(5) 2_556
O3 Co1 2.196(5) .
F4 Co1 2.082(3) 2_656
F4 Co1 2.082(3) .
O5 P2 1.508(5) 1_655
O5 Co1 2.028(5) .
O6 P2 1.506(5) 5_557
O6 Co1 2.062(5) .
N2 C1 1.472(8) .
N2 H2A 0.8900 .
N2 H2B 0.8900 .
N2 H2C 0.8900 .
C1 C1 1.497(14) 7_565
C1 H1A 0.9700 .
C1 H1B 0.9700 .
Co1 O3 2.131(5) 2_556
Co1 Co1 2.880(2) 2_556
P2 O6 1.506(5) 5_557
P2 O5 1.508(5) 1_455
